data_4127261
loop_
_publ_author_name
'Saha, Rupak'
'Devaraj, Anthonisamy'
'Bhattacharyya, Soumalya'
'Das, Soumik'
'Zangrando, Ennio'
'Mukherjee, Partha Sarathi'

_publ_section_title
;
 Unusual Behaviour of Donor-Acceptor Stenhouse Adducts (DASA) in Confined
 Space of a Water Soluble PdII8 Molecular Vessel.
;
_journal_name_full 'Journal of the American Chemical Society'
_journal_paper_doi 10.1021/jacs.9b03924
_journal_year 2019
_chemical_formula_moiety 'C144 H200 N48 Pd8, 12(F6 P), 4(C2 H6 O S), 4(N O3), 12(O)'
_chemical_formula_sum 'C152 H224 F72 N52 O28 P12 Pd8 S4'
_chemical_formula_weight 5946.90
_chemical_name_systematic
;
 ?
;
_space_group_crystal_system tetragonal
_space_group_IT_number 86
_space_group_name_Hall '-P 4bc'
_space_group_name_H-M_alt 'P 42/n :2'
_symmetry_space_group_name_Hall '-P 4bc'
_symmetry_space_group_name_H-M 'P 42/n :2'
_atom_sites_solution_hydrogens geom
_audit_creation_method SHELXL-2013
_cell_angle_alpha 90
_cell_angle_beta 90
_cell_angle_gamma 90
_cell_formula_units_Z 2
_cell_length_a 33.412(5)
_cell_length_b 33.412(5)
_cell_length_c 14.630(3)
_cell_measurement_reflns_used 75728
_cell_measurement_temperature 100(2)
_cell_measurement_theta_max 28.2
_cell_measurement_theta_min 0.8
_cell_volume 16332(5)
_computing_cell_refinement 'Denzo (Otwinowski & Minor 1997)'
_computing_data_collection 'Elettra XRD1 Data Colelction SW'
_computing_data_reduction 'Denzo and Scalepack (Otwinowski & Minor 1997)'
_computing_molecular_graphics 'Ortep3 for Windows (Farrugia,1997)'
_computing_publication_material 'Wingx Version 2013.2 (Farrugia, 2012)'
_computing_structure_refinement 'SHELXL-2013 (Sheldrick, 2013)'
_computing_structure_solution 'SHELX2013 (Sheldrick, 2013)'
_diffrn_ambient_temperature 100(2)
_diffrn_measured_fraction_theta_full 0.996
_diffrn_measured_fraction_theta_max 0.996
_diffrn_measurement_device_type 'Dectris Pilatus 2M'
_diffrn_measurement_method 'rotating crystal'
_diffrn_radiation_type synchrotron
_diffrn_radiation_wavelength 0.700
_diffrn_reflns_av_R_equivalents 0.0468
_diffrn_reflns_av_unetI/netI 0.0470
_diffrn_reflns_Laue_measured_fraction_full 0.996
_diffrn_reflns_Laue_measured_fraction_max 0.996
_diffrn_reflns_limit_h_max 36
_diffrn_reflns_limit_h_min -45
_diffrn_reflns_limit_k_max 44
_diffrn_reflns_limit_k_min -45
_diffrn_reflns_limit_l_max 18
_diffrn_reflns_limit_l_min -19
_diffrn_reflns_number 75728
_diffrn_reflns_point_group_measured_fraction_full 0.996
_diffrn_reflns_point_group_measured_fraction_max 0.996
_diffrn_reflns_theta_full 24.835
_diffrn_reflns_theta_max 28.227
_diffrn_reflns_theta_min 0.849
_diffrn_source 'Elettra Synchrotron, Trieste (Italy)'
_exptl_absorpt_coefficient_mu 0.606
_exptl_absorpt_correction_type none
_exptl_crystal_colour Colourless
_exptl_crystal_density_diffrn 1.209
_exptl_crystal_description Block
_exptl_crystal_F_000 5968
_exptl_crystal_size_max 0.400
_exptl_crystal_size_mid 0.300
_exptl_crystal_size_min 0.200
_platon_squeeze_details
;
;
_refine_diff_density_max 1.240
_refine_diff_density_min -1.193
_refine_diff_density_rms 0.114
_refine_ls_extinction_method none
_refine_ls_goodness_of_fit_ref 0.941
_refine_ls_hydrogen_treatment constr
_refine_ls_matrix_type full
_refine_ls_number_parameters 739
_refine_ls_number_reflns 21028
_refine_ls_number_restraints 0
_refine_ls_restrained_S_all 0.941
_refine_ls_R_factor_all 0.1122
_refine_ls_R_factor_gt 0.0751
_refine_ls_shift/su_max 0.001
_refine_ls_shift/su_mean 0.000
_refine_ls_structure_factor_coef Fsqd
_refine_ls_weighting_details 'w=1/[\s^2^(Fo^2^)+(0.1638P)^2^] where P=(Fo^2^+2Fc^2^)/3'
_refine_ls_weighting_scheme calc
_refine_ls_wR_factor_gt 0.2217
_refine_ls_wR_factor_ref 0.2452
_reflns_Friedel_coverage 0.000
_reflns_number_gt 11513
_reflns_number_total 21028
_reflns_threshold_expression 'I > 2\s(I)'
_cod_data_source_file ja9b03924_si_002.cif
_cod_data_source_block MV
_cod_depositor_comments
;

2021-04-11
Space group name changed to comply with IUCR recomendations
                 miguel
;
_cod_original_cell_volume 16332(6)
_cod_database_code 4127261
_shelx_space_group_comment
;
The symmetry employed for this shelxl refinement is uniquely defined
by the following loop, which should always be used as a source of
symmetry information in preference to the above space-group names.
They are only intended as comments.
;
_shelxl_version_number 2013-4

loop_
_space_group_symop_operation_xyz
'x, y, z'
'-x+1/2, -y+1/2, z'
'-y, x+1/2, z+1/2'
'y+1/2, -x, z+1/2'
'-x, -y, -z'
'x-1/2, y-1/2, -z'
'y, -x-1/2, -z-1/2'
'-y-1/2, x, -z-1/2'

loop_
_atom_site_label
_atom_site_type_symbol
_atom_site_fract_x
_atom_site_fract_y
_atom_site_fract_z
_atom_site_U_iso_or_equiv
_atom_site_adp_type
_atom_site_occupancy
_atom_site_site_symmetry_order
_atom_site_calc_flag
_atom_site_refinement_flags_posn
_atom_site_refinement_flags_adp
N7 N 0.66246(12) 0.00924(12) 0.4248(3) 0.0549(9) Uani 1 1 d . .
C19 C 0.82016(14) -0.09017(16) 0.3725(3) 0.0544(11) Uani 1 1 d . .
H19 H 0.8423 -0.1060 0.3587 0.065 Uiso 1 1 calc R U
N8 N 0.72105(11) -0.01925(12) 0.4382(3) 0.0543(9) Uani 1 1 d . .
C15 C 0.71542(16) 0.00320(15) 0.5158(3) 0.0592(12) Uani 1 1 d . .
H15 H 0.7331 0.0059 0.5646 0.071 Uiso 1 1 calc R U
C16 C 0.75502(14) -0.04298(14) 0.4162(3) 0.0530(10) Uani 1 1 d . .
C14 C 0.68853(14) -0.01415(14) 0.3854(3) 0.0523(10) Uani 1 1 d . .
H14 H 0.6851 -0.0258 0.3282 0.063 Uiso 1 1 calc R U
C20 C 0.81453(18) -0.12190(17) 0.6135(3) 0.0648(13) Uani 1 1 d . .
H20 H 0.7883 -0.1197 0.6341 0.078 Uiso 1 1 calc R U
C18 C 0.80803(14) -0.08578(14) 0.4610(3) 0.0524(10) Uani 1 1 d . .
C17 C 0.77639(14) -0.06195(15) 0.4852(3) 0.0537(11) Uani 1 1 d . .
H17 H 0.7694 -0.0586 0.5463 0.064 Uiso 1 1 calc R U
C21 C 0.86866(15) -0.11644(14) 0.5293(3) 0.0522(10) Uani 1 1 d . .
H21 H 0.8863 -0.1099 0.4823 0.063 Uiso 1 1 calc R U
C13 C 0.67893(16) 0.02055(16) 0.5070(3) 0.0617(12) Uani 1 1 d . .
H13 H 0.6670 0.0374 0.5496 0.074 Uiso 1 1 calc R U
N12 N 0.67381(15) -0.00919(14) -0.1768(3) 0.0673(11) Uani 1 1 d . .
N11 N 0.59915(12) -0.04860(15) -0.1825(3) 0.0658(11) Uani 1 1 d . .
N10 N 0.62636(16) 0.07675(14) 0.3197(4) 0.0773(14) Uani 1 1 d . .
C24 C 0.84467(18) -0.13950(18) 0.6569(3) 0.0666(14) Uani 1 1 d . .
H24 H 0.8431 -0.1520 0.7136 0.080 Uiso 1 1 calc R U
N9 N 0.55454(15) 0.03420(15) 0.3076(3) 0.0725(13) Uani 1 1 d . .
C22 C 0.79912(14) -0.07074(15) 0.3027(3) 0.0527(10) Uani 1 1 d . .
C23 C 0.76698(14) -0.04730(15) 0.3249(3) 0.0544(11) Uani 1 1 d . .
H23 H 0.7529 -0.0341 0.2790 0.065 Uiso 1 1 calc R U
C30 C 0.6421(3) 0.1027(2) 0.3967(6) 0.128(3) Uani 1 1 d . .
H30A H 0.6218 0.1059 0.4424 0.192 Uiso 1 1 calc R U
H30B H 0.6494 0.1285 0.3730 0.192 Uiso 1 1 calc R U
H30C H 0.6652 0.0903 0.4234 0.192 Uiso 1 1 calc R U
C28 C 0.5901(3) 0.0957(3) 0.2815(9) 0.155(5) Uani 1 1 d . .
H28A H 0.5802 0.1147 0.3263 0.186 Uiso 1 1 calc R U
H28B H 0.5981 0.1109 0.2281 0.186 Uiso 1 1 calc R U
C33 C 0.6880(3) 0.0141(2) -0.1010(5) 0.104(2) Uani 1 1 d . .
H33A H 0.6674 0.0160 -0.0556 0.156 Uiso 1 1 calc R U
H33B H 0.6951 0.0404 -0.1217 0.156 Uiso 1 1 calc R U
H33C H 0.7111 0.0013 -0.0750 0.156 Uiso 1 1 calc R U
C32 C 0.6375(2) 0.0104(2) -0.2145(7) 0.128(4) Uani 1 1 d . .
H32A H 0.6333 0.0350 -0.1806 0.153 Uiso 1 1 calc R U
H32B H 0.6433 0.0180 -0.2772 0.153 Uiso 1 1 calc R U
C25 C 0.5234(2) 0.0415(4) 0.3809(5) 0.131(4) Uani 1 1 d . .
H25A H 0.5325 0.0623 0.4211 0.196 Uiso 1 1 calc R U
H25B H 0.5193 0.0173 0.4152 0.196 Uiso 1 1 calc R U
H25C H 0.4987 0.0495 0.3529 0.196 Uiso 1 1 calc R U
C34 C 0.7061(3) -0.0117(2) -0.2449(6) 0.118(3) Uani 1 1 d . .
H34A H 0.6972 -0.0273 -0.2963 0.177 Uiso 1 1 calc R U
H34B H 0.7291 -0.0243 -0.2179 0.177 Uiso 1 1 calc R U
H34C H 0.7131 0.0147 -0.2650 0.177 Uiso 1 1 calc R U
C29 C 0.6579(3) 0.0727(2) 0.2525(5) 0.117(3) Uani 1 1 d . .
H29A H 0.6805 0.0596 0.2799 0.175 Uiso 1 1 calc R U
H29B H 0.6657 0.0987 0.2312 0.175 Uiso 1 1 calc R U
H29C H 0.6484 0.0570 0.2020 0.175 Uiso 1 1 calc R U
C27 C 0.5604(3) 0.0727(3) 0.2580(7) 0.126(3) Uani 1 1 d . .
H27A H 0.5634 0.0665 0.1936 0.151 Uiso 1 1 calc R U
H27B H 0.5360 0.0882 0.2643 0.151 Uiso 1 1 calc R U
C35 C 0.9527(3) -0.0707(2) 0.6125(6) 0.119(3) Uani 1 1 d . .
H35A H 0.9262 -0.0663 0.5892 0.178 Uiso 1 1 calc R U
H35B H 0.9697 -0.0802 0.5641 0.178 Uiso 1 1 calc R U
H35C H 0.9632 -0.0460 0.6360 0.178 Uiso 1 1 calc R U
C26 C 0.5424(2) 0.0030(3) 0.2449(6) 0.120(3) Uani 1 1 d . .
H26A H 0.5386 -0.0216 0.2780 0.179 Uiso 1 1 calc R U
H26B H 0.5627 -0.0007 0.1994 0.179 Uiso 1 1 calc R U
H26C H 0.5177 0.0105 0.2159 0.179 Uiso 1 1 calc R U
C31 C 0.6047(3) -0.0086(3) -0.2147(10) 0.189(7) Uani 1 1 d . .
H31A H 0.5955 -0.0085 -0.2776 0.227 Uiso 1 1 calc R U
H31B H 0.5860 0.0078 -0.1807 0.227 Uiso 1 1 calc R U
P1 P 0.68766(6) -0.12844(8) 0.57358(14) 0.1005(6) Uani 1 1 d . .
F1 F 0.64700(17) -0.1268(2) 0.6238(3) 0.142(2) Uani 1 1 d . .
F3 F 0.72908(14) -0.13522(18) 0.5232(4) 0.1361(18) Uani 1 1 d . .
F2 F 0.7065(2) -0.0959(2) 0.6288(3) 0.155(2) Uani 1 1 d . .
F4 F 0.67144(14) -0.16733(17) 0.5205(3) 0.1294(17) Uani 1 1 d . .
F6 F 0.7015(2) -0.1561(2) 0.6543(3) 0.164(3) Uani 1 1 d . .
F5 F 0.67330(19) -0.10021(19) 0.4966(4) 0.157(2) Uani 1 1 d . .
C36 C 0.9251(3) -0.0856(3) 0.7544(6) 0.147(4) Uani 1 1 d . .
H36A H 0.9246 -0.1051 0.8025 0.220 Uiso 1 1 calc R U
H36B H 0.8986 -0.0822 0.7304 0.220 Uiso 1 1 calc R U
H36C H 0.9346 -0.0606 0.7780 0.220 Uiso 1 1 calc R U
P2 P 0.82838(7) -0.01290(9) -0.2336(2) 0.1274(9) Uani 1 1 d . .
F12 F 0.8618(2) -0.0158(3) -0.3075(6) 0.211(4) Uani 1 1 d . .
F11 F 0.86178(18) -0.0107(2) -0.1562(5) 0.175(3) Uani 1 1 d . .
F10 F 0.8326(3) -0.0597(2) -0.2183(8) 0.254(5) Uani 1 1 d . .
F8 F 0.79473(18) -0.0123(2) -0.1529(4) 0.146(2) Uani 1 1 d . .
F7 F 0.8273(2) 0.03228(18) -0.2384(6) 0.177(3) Uani 1 1 d . .
F9 F 0.79652(19) -0.0171(4) -0.3154(5) 0.249(6) Uani 1 1 d . .
P3 P 0.55701(8) 0.08280(7) 0.63538(17) 0.1066(7) Uani 1 1 d . .
F15 F 0.5928(3) 0.0557(2) 0.6041(5) 0.187(3) Uani 1 1 d . .
F13 F 0.5181(2) 0.1041(3) 0.6570(6) 0.224(4) Uani 1 1 d . .
F16 F 0.5664(3) 0.0725(3) 0.7322(4) 0.246(5) Uani 1 1 d . .
F14 F 0.5561(4) 0.0984(3) 0.5391(7) 0.276(6) Uani 1 1 d . .
O2A O 0.63861(13) -0.03028(13) 0.2024(3) 0.0793(11) Uani 1 1 d . .
O3A O 0.59944(17) -0.07806(15) 0.1531(3) 0.0986(15) Uani 1 1 d . .
O1A O 0.63928(18) -0.04558(16) 0.0599(3) 0.1069(17) Uani 1 1 d . .
N1A N 0.62615(18) -0.05097(16) 0.1372(3) 0.0803(14) Uani 1 1 d . .
F18 F 0.5353(3) 0.0416(2) 0.6208(5) 0.193(3) Uani 1 1 d . .
F17 F 0.5789(4) 0.1222(3) 0.6475(12) 0.294(7) Uani 1 1 d . .
O1 O 0.71635(15) -0.00591(16) 0.1450(3) 0.0925(14) Uani 1 1 d . .
O2 O 0.8996(4) 0.0047(3) -0.5111(7) 0.236(5) Uani 1 1 d . .
O3 O 0.5970(5) 0.0459(5) 0.0194(8) 0.297(7) Uani 1 1 d . .
S1D S 0.78116(12) 0.07043(10) 0.0738(3) 0.1680(13) Uani 1 1 d . .
O1D O 0.7364(2) 0.0655(2) 0.0689(5) 0.146(2) Uani 1 1 d . .
C1D C 0.8034(3) 0.0249(3) 0.0452(9) 0.152(4) Uani 1 1 d . .
H1D1 H 0.7865 0.0033 0.0648 0.228 Uiso 1 1 calc R U
H1D2 H 0.8290 0.0228 0.0749 0.228 Uiso 1 1 calc R U
H1D3 H 0.8070 0.0235 -0.0198 0.228 Uiso 1 1 calc R U
C2D C 0.8049(6) 0.0855(4) -0.0317(13) 0.282(11) Uani 1 1 d . .
H2D1 H 0.7995 0.1133 -0.0429 0.424 Uiso 1 1 calc R U
H2D2 H 0.7945 0.0697 -0.0812 0.424 Uiso 1 1 calc R U
H2D3 H 0.8333 0.0815 -0.0270 0.424 Uiso 1 1 calc R U
Pd1 Pd 0.60847(2) 0.02212(2) 0.37009(3) 0.05255(12) Uani 1 1 d . .
Pd2 Pd 0.93415(2) -0.15520(2) 0.63817(2) 0.05150(12) Uani 1 1 d . .
N4 N 0.58859(11) -0.03085(11) 0.4184(2) 0.0487(8) Uani 1 1 d . .
N5 N 0.87843(13) -0.13616(12) 0.6043(3) 0.0557(9) Uani 1 1 d . .
N1 N 0.58223(12) -0.28951(11) 0.6001(2) 0.0516(9) Uani 1 1 d . .
N3 N 0.57795(11) -0.09501(11) 0.4299(2) 0.0481(8) Uani 1 1 d . .
C4 C 0.78320(14) -0.07978(15) 0.1382(3) 0.0527(10) Uani 1 1 d . .
H4 H 0.7562 -0.0811 0.1533 0.063 Uiso 1 1 calc R U
N6 N 0.82966(12) -0.10723(13) 0.5308(2) 0.0558(9) Uani 1 1 d . .
C10 C 0.61038(17) -0.22967(16) 0.6014(3) 0.0626(12) Uani 1 1 d . .
H10 H 0.6254 -0.2075 0.6187 0.075 Uiso 1 1 calc R U
N2 N 0.58850(12) -0.23383(11) 0.5225(2) 0.0529(9) Uani 1 1 d . .
C2 C 0.58211(13) -0.16479(13) 0.4773(3) 0.0501(10) Uani 1 1 d . .
H2 H 0.5839 -0.1569 0.5381 0.060 Uiso 1 1 calc R U
C1 C 0.57821(14) -0.13649(13) 0.4066(3) 0.0487(9) Uani 1 1 d . .
C7 C 0.59303(15) -0.06535(14) 0.3779(3) 0.0524(10) Uani 1 1 d . .
H7 H 0.6050 -0.0690 0.3211 0.063 Uiso 1 1 calc R U
C8 C 0.57017(13) -0.03845(14) 0.5014(3) 0.0500(10) Uani 1 1 d . .
H8 H 0.5635 -0.0193 0.5450 0.060 Uiso 1 1 calc R U
C3 C 0.58321(15) -0.20455(14) 0.4533(3) 0.0532(10) Uani 1 1 d . .
C6 C 0.57414(15) -0.14823(14) 0.3174(3) 0.0530(10) Uani 1 1 d . .
H6 H 0.5711 -0.1290 0.2719 0.064 Uiso 1 1 calc R U
C9 C 0.56343(14) -0.07791(15) 0.5087(3) 0.0539(11) Uani 1 1 d . .
H9 H 0.5513 -0.0911 0.5575 0.065 Uiso 1 1 calc R U
C12 C 0.57265(15) -0.27051(13) 0.5239(3) 0.0527(10) Uani 1 1 d . .
H12 H 0.5569 -0.2813 0.4775 0.063 Uiso 1 1 calc R U
C5 C 0.81172(14) -0.07449(15) 0.2057(3) 0.0535(10) Uani 1 1 d . .
C11 C 0.60576(17) -0.26383(15) 0.6484(3) 0.0588(12) Uani 1 1 d . .
H11 H 0.6169 -0.2692 0.7054 0.071 Uiso 1 1 calc R U

loop_
_atom_site_aniso_label
_atom_site_aniso_U_11
_atom_site_aniso_U_22
_atom_site_aniso_U_33
_atom_site_aniso_U_23
_atom_site_aniso_U_13
_atom_site_aniso_U_12
N7 0.053(2) 0.050(2) 0.062(2) 0.0022(17) 0.0037(18) 0.0048(17)
C19 0.046(2) 0.070(3) 0.048(2) -0.002(2) -0.0036(18) 0.011(2)
N8 0.049(2) 0.059(2) 0.054(2) -0.0039(18) 0.0040(17) 0.0025(17)
C15 0.062(3) 0.065(3) 0.050(2) -0.009(2) 0.003(2) 0.005(2)
C16 0.053(3) 0.052(2) 0.054(2) -0.003(2) -0.004(2) 0.0026(19)
C14 0.054(3) 0.048(2) 0.055(2) 0.0029(19) 0.000(2) 0.0038(19)
C20 0.066(3) 0.075(3) 0.053(3) 0.007(2) -0.002(2) 0.010(3)
C18 0.052(2) 0.058(3) 0.048(2) -0.0003(19) -0.0060(19) 0.005(2)
C17 0.051(2) 0.068(3) 0.042(2) -0.002(2) 0.0035(18) 0.006(2)
C21 0.061(3) 0.051(2) 0.044(2) -0.0021(18) -0.0047(19) 0.008(2)
C13 0.065(3) 0.062(3) 0.058(3) -0.005(2) 0.004(2) -0.001(2)
N12 0.077(3) 0.064(3) 0.061(2) 0.016(2) -0.010(2) -0.007(2)
N11 0.048(2) 0.082(3) 0.068(3) 0.020(2) -0.011(2) 0.006(2)
N10 0.081(3) 0.054(3) 0.097(4) 0.023(2) 0.024(3) 0.011(2)
C24 0.076(4) 0.078(4) 0.046(2) 0.006(2) -0.002(2) 0.006(3)
N9 0.070(3) 0.075(3) 0.072(3) 0.016(2) 0.002(2) 0.026(2)
C22 0.049(2) 0.065(3) 0.044(2) 0.000(2) -0.0006(18) 0.003(2)
C23 0.050(2) 0.068(3) 0.046(2) 0.002(2) -0.0028(19) 0.002(2)
C30 0.198(10) 0.045(3) 0.140(7) 0.012(4) 0.026(7) -0.018(5)
C28 0.121(7) 0.106(7) 0.238(12) 0.105(8) -0.034(8) -0.003(6)
C33 0.140(7) 0.078(4) 0.095(5) 0.016(4) -0.024(5) -0.020(4)
C32 0.098(5) 0.086(5) 0.198(9) 0.068(6) -0.068(6) -0.021(4)
C25 0.061(4) 0.223(11) 0.109(6) 0.043(6) 0.007(4) 0.062(6)
C34 0.168(8) 0.082(5) 0.104(5) 0.022(4) 0.062(5) -0.024(5)
C29 0.157(8) 0.073(4) 0.120(6) 0.039(4) 0.057(6) 0.012(5)
C27 0.117(7) 0.094(6) 0.167(8) 0.065(6) -0.027(6) -0.004(5)
C35 0.174(9) 0.064(4) 0.117(6) -0.007(4) -0.029(6) -0.037(5)
C26 0.099(6) 0.139(7) 0.121(6) -0.017(5) -0.057(5) 0.043(5)
C31 0.068(5) 0.169(10) 0.331(17) 0.166(11) -0.023(7) -0.007(6)
P1 0.0883(13) 0.1334(18) 0.0799(11) 0.0159(12) -0.0051(10) -0.0272(12)
F1 0.114(4) 0.213(7) 0.098(3) 0.002(3) 0.017(3) 0.004(4)
F3 0.093(3) 0.186(5) 0.129(4) -0.005(4) 0.010(3) -0.048(3)
F2 0.187(6) 0.175(6) 0.103(4) -0.036(3) 0.011(3) -0.048(5)
F4 0.105(3) 0.158(4) 0.125(4) -0.017(3) 0.004(3) -0.045(3)
F6 0.160(5) 0.244(8) 0.089(3) 0.042(4) -0.022(3) 0.001(5)
F5 0.183(6) 0.167(5) 0.120(4) 0.060(4) -0.019(4) 0.003(4)
C36 0.229(12) 0.106(6) 0.105(6) -0.064(5) 0.040(7) -0.074(7)
P2 0.0891(15) 0.1139(19) 0.179(3) -0.0399(17) 0.0025(16) -0.0252(13)
F12 0.123(5) 0.289(10) 0.220(8) -0.004(7) 0.060(5) -0.065(6)
F11 0.100(4) 0.187(6) 0.240(7) 0.048(5) -0.043(4) -0.005(4)
F10 0.249(10) 0.143(6) 0.369(13) -0.080(7) 0.128(10) -0.067(6)
F8 0.133(4) 0.167(5) 0.137(4) -0.007(4) 0.033(3) -0.014(4)
F7 0.182(6) 0.105(4) 0.246(7) 0.021(4) -0.059(5) 0.011(4)
F9 0.111(4) 0.462(15) 0.175(6) -0.168(8) 0.022(4) -0.100(7)
P3 0.1097(17) 0.0782(12) 0.1318(19) 0.0183(12) -0.0001(13) 0.0164(12)
F15 0.235(8) 0.137(5) 0.189(6) 0.007(4) 0.063(6) 0.080(5)
F13 0.163(6) 0.279(9) 0.229(7) 0.094(7) 0.058(5) 0.144(7)
F16 0.377(12) 0.244(8) 0.118(4) -0.002(5) -0.034(6) 0.209(9)
F14 0.323(13) 0.270(11) 0.234(9) 0.132(9) 0.107(9) 0.165(10)
O2A 0.081(3) 0.092(3) 0.065(2) -0.012(2) 0.0052(19) -0.017(2)
O3A 0.128(4) 0.084(3) 0.083(3) 0.001(2) 0.032(3) -0.031(3)
O1A 0.155(5) 0.116(4) 0.050(2) 0.017(2) 0.000(3) -0.041(3)
N1A 0.103(4) 0.071(3) 0.067(3) -0.001(2) 0.005(3) -0.019(3)
F18 0.234(9) 0.117(5) 0.228(8) -0.036(5) 0.028(6) -0.013(5)
F17 0.250(12) 0.151(8) 0.48(2) 0.014(9) -0.120(12) -0.034(7)
O1 0.084(3) 0.107(4) 0.086(3) -0.009(2) -0.006(2) 0.019(3)
O2 0.310(13) 0.218(10) 0.180(8) 0.040(8) 0.025(9) 0.086(10)
O3 0.359(18) 0.335(17) 0.197(10) -0.050(11) 0.084(11) -0.060(14)
S1D 0.160(3) 0.133(2) 0.210(4) -0.005(2) 0.010(3) -0.017(2)
O1D 0.130(5) 0.142(6) 0.167(6) -0.012(5) 0.025(5) -0.038(4)
C1D 0.108(7) 0.103(7) 0.245(14) -0.007(8) -0.014(8) 0.001(5)
C2D 0.33(2) 0.139(11) 0.38(3) 0.072(14) 0.19(2) 0.005(13)
Pd1 0.0513(2) 0.04336(19) 0.0630(2) 0.00860(15) 0.00667(16) 0.00839(14)
Pd2 0.0629(2) 0.04587(19) 0.04571(19) -0.00582(14) -0.01131(15) 0.00442(15)
N4 0.052(2) 0.0431(19) 0.051(2) 0.0062(15) -0.0001(16) 0.0047(15)
N5 0.061(2) 0.057(2) 0.0484(19) 0.0014(17) -0.0097(18) 0.0088(18)
N1 0.064(2) 0.049(2) 0.0418(18) 0.0000(15) 0.0052(16) 0.0027(17)
N3 0.052(2) 0.048(2) 0.0449(18) 0.0028(15) -0.0039(15) -0.0016(16)
C4 0.049(2) 0.061(3) 0.049(2) 0.003(2) -0.0022(19) 0.000(2)
N6 0.060(2) 0.067(2) 0.0402(18) -0.0005(17) -0.0026(16) 0.0075(19)
C10 0.078(3) 0.059(3) 0.051(2) 0.004(2) -0.013(2) -0.006(2)
N2 0.067(2) 0.047(2) 0.0454(18) 0.0034(15) 0.0023(17) 0.0008(17)
C2 0.052(2) 0.053(2) 0.045(2) 0.0033(18) -0.0034(18) -0.0019(19)
C1 0.055(2) 0.045(2) 0.046(2) 0.0037(18) -0.0028(18) 0.0039(18)
C7 0.057(3) 0.048(2) 0.052(2) 0.0078(19) 0.005(2) 0.003(2)
C8 0.050(2) 0.050(2) 0.050(2) -0.0026(19) 0.0050(19) 0.0031(19)
C3 0.073(3) 0.046(2) 0.041(2) 0.0022(18) 0.001(2) 0.002(2)
C6 0.063(3) 0.046(2) 0.049(2) 0.0010(19) -0.002(2) -0.001(2)
C9 0.057(3) 0.057(3) 0.048(2) -0.002(2) 0.0058(19) -0.003(2)
C12 0.066(3) 0.048(2) 0.044(2) -0.0007(18) 0.000(2) 0.001(2)
C5 0.051(2) 0.063(3) 0.046(2) -0.001(2) -0.0011(19) 0.007(2)
C11 0.077(3) 0.055(3) 0.044(2) 0.005(2) -0.003(2) 0.005(2)

loop_
_atom_type_symbol
_atom_type_description
_atom_type_scat_dispersion_real
_atom_type_scat_dispersion_imag
_atom_type_scat_source
C C 0.0033 0.0016 'International Tables Vol C Tables 4.2.6.8 and 6.1.1.4'
N N 0.0061 0.0033 'International Tables Vol C Tables 4.2.6.8 and 6.1.1.4'
Pd Pd -0.9988 1.0072 'International Tables Vol C Tables 4.2.6.8 and 6.1.1.4'
P P 0.1023 0.0942 'International Tables Vol C Tables 4.2.6.8 and 6.1.1.4'
O O 0.0106 0.0060 'International Tables Vol C Tables 4.2.6.8 and 6.1.1.4'
F F 0.0171 0.0103 'International Tables Vol C Tables 4.2.6.8 and 6.1.1.4'
S S 0.1246 0.1234 'International Tables Vol C Tables 4.2.6.8 and 6.1.1.4'
H H 0.0000 0.0000 'International Tables Vol C Tables 4.2.6.8 and 6.1.1.4'

loop_
_geom_angle_atom_site_label_1
_geom_angle_atom_site_label_2
_geom_angle_atom_site_label_3
_geom_angle
_geom_angle_site_symmetry_1
_geom_angle_site_symmetry_3
C14 N7 C13 106.5(4) . .
C14 N7 Pd1 123.3(3) . .
C13 N7 Pd1 130.2(3) . .
C18 C19 C22 119.6(4) . .
C14 N8 C15 107.1(4) . .
C14 N8 C16 125.9(4) . .
C15 N8 C16 126.9(4) . .
C13 C15 N8 106.1(4) . .
C17 C16 C23 119.9(4) . .
C17 C16 N8 120.0(4) . .
C23 C16 N8 120.0(4) . .
N7 C14 N8 111.3(4) . .
C24 C20 N6 107.1(5) . .
C19 C18 C17 122.5(4) . .
C19 C18 N6 118.0(4) . .
C17 C18 N6 119.5(4) . .
C18 C17 C16 118.3(4) . .
N5 C21 N6 110.0(4) . .
C15 C13 N7 109.0(4) . .
C33 N12 C34 108.2(6) . .
C33 N12 C32 108.5(6) . .
C34 N12 C32 111.9(6) . .
C33 N12 Pd2 112.5(4) . 8_646
C34 N12 Pd2 110.7(4) . 8_646
C32 N12 Pd2 105.1(4) . 8_646
C35 N11 C31 107.5(8) 8_646 .
C35 N11 C36 109.9(7) 8_646 8_646
C31 N11 C36 111.7(8) . 8_646
C35 N11 Pd2 113.3(4) 8_646 8_646
C31 N11 Pd2 104.3(4) . 8_646
C36 N11 Pd2 110.0(4) 8_646 8_646
C29 N10 C28 112.4(7) . .
C29 N10 C30 107.7(7) . .
C28 N10 C30 108.7(7) . .
C29 N10 Pd1 111.8(4) . .
C28 N10 Pd1 106.1(5) . .
C30 N10 Pd1 110.1(4) . .
C20 C24 N5 108.6(5) . .
C26 N9 C27 110.5(6) . .
C26 N9 C25 111.9(7) . .
C27 N9 C25 107.2(7) . .
C26 N9 Pd1 112.7(4) . .
C27 N9 Pd1 105.7(5) . .
C25 N9 Pd1 108.5(4) . .
C23 C22 C19 119.1(4) . .
C23 C22 C5 119.8(4) . .
C19 C22 C5 121.0(4) . .
C22 C23 C16 120.6(4) . .
C27 C28 N10 118.3(8) . .
C31 C32 N12 119.1(7) . .
C28 C27 N9 118.7(8) . .
C32 C31 N11 125.5(7) . .
F2 P1 F1 95.1(4) . .
F2 P1 F5 94.7(4) . .
F1 P1 F5 93.0(4) . .
F2 P1 F6 84.1(4) . .
F1 P1 F6 85.5(3) . .
F5 P1 F6 177.9(4) . .
F2 P1 F3 89.3(3) . .
F1 P1 F3 173.8(4) . .
F5 P1 F3 91.1(3) . .
F6 P1 F3 90.5(4) . .
F2 P1 F4 172.5(4) . .
F1 P1 F4 87.8(3) . .
F5 P1 F4 92.1(3) . .
F6 P1 F4 89.3(4) . .
F3 P1 F4 87.4(3) . .
F7 P2 F12 92.7(5) . .
F7 P2 F10 173.4(6) . .
F12 P2 F10 88.4(5) . .
F7 P2 F11 90.2(4) . .
F12 P2 F11 89.6(4) . .
F10 P2 F11 83.2(6) . .
F7 P2 F9 92.1(6) . .
F12 P2 F9 87.3(4) . .
F10 P2 F9 94.5(6) . .
F11 P2 F9 176.2(5) . .
F7 P2 F8 90.3(4) . .
F12 P2 F8 176.3(5) . .
F10 P2 F8 88.4(4) . .
F11 P2 F8 88.2(4) . .
F9 P2 F8 94.8(3) . .
F16 P3 F14 167.3(8) . .
F16 P3 F13 95.1(5) . .
F14 P3 F13 90.9(4) . .
F16 P3 F17 89.3(7) . .
F14 P3 F17 79.6(7) . .
F13 P3 F17 89.0(6) . .
F16 P3 F15 89.1(4) . .
F14 P3 F15 86.7(4) . .
F13 P3 F15 170.5(6) . .
F17 P3 F15 99.6(6) . .
F16 P3 F18 91.3(6) . .
F14 P3 F18 99.6(7) . .
F13 P3 F18 92.5(6) . .
F17 P3 F18 178.3(7) . .
F15 P3 F18 78.8(4) . .
O1A N1A O2A 120.2(5) . .
O1A N1A O3A 121.0(5) . .
O2A N1A O3A 118.7(5) . .
O1D S1D C1D 108.4(5) . .
O1D S1D C2D 115.2(8) . .
C1D S1D C2D 81.5(7) . .
N4 Pd1 N7 88.20(15) . .
N4 Pd1 N10 177.67(18) . .
N7 Pd1 N10 94.09(19) . .
N4 Pd1 N9 92.26(18) . .
N7 Pd1 N9 176.92(18) . .
N10 Pd1 N9 85.5(2) . .
N1 Pd2 N5 88.32(16) 2_645 .
N1 Pd2 N11 177.76(16) 2_645 7_666
N5 Pd2 N11 92.77(17) . 7_666
N1 Pd2 N12 92.81(17) 2_645 7_666
N5 Pd2 N12 178.14(17) . 7_666
N11 Pd2 N12 86.06(18) 7_666 7_666
C7 N4 C8 106.6(4) . .
C7 N4 Pd1 125.4(3) . .
C8 N4 Pd1 127.9(3) . .
C21 N5 C24 107.7(4) . .
C21 N5 Pd2 125.8(4) . .
C24 N5 Pd2 126.4(3) . .
C12 N1 C11 106.0(4) . .
C12 N1 Pd2 127.6(3) . 2_645
C11 N1 Pd2 126.4(3) . 2_645
C7 N3 C9 107.4(4) . .
C7 N3 C1 125.3(4) . .
C9 N3 C1 127.3(4) . .
C5 C4 C3 119.3(4) . 7_666
C21 N6 C20 106.6(4) . .
C21 N6 C18 126.2(4) . .
C20 N6 C18 127.2(4) . .
C11 C10 N2 106.5(5) . .
C12 N2 C10 106.9(4) . .
C12 N2 C3 126.5(4) . .
C10 N2 C3 126.6(4) . .
C3 C2 C1 117.6(4) . .
C6 C1 C2 121.1(4) . .
C6 C1 N3 120.4(4) . .
C2 C1 N3 118.5(4) . .
N4 C7 N3 110.6(4) . .
C9 C8 N4 109.0(4) . .
C2 C3 C4 121.5(4) . 8_646
C2 C3 N2 119.2(4) . .
C4 C3 N2 119.3(4) 8_646 .
C1 C6 C5 120.7(4) . 8_646
C8 C9 N3 106.4(4) . .
N1 C12 N2 111.0(4) . .
C6 C5 C4 119.6(4) 7_666 .
C6 C5 C22 120.5(4) 7_666 .
C4 C5 C22 119.8(4) . .
C10 C11 N1 109.6(4) . .

loop_
_geom_bond_atom_site_label_1
_geom_bond_atom_site_label_2
_geom_bond_distance
_geom_bond_site_symmetry_2
N7 C14 1.304(6) .
N7 C13 1.376(6) .
N7 Pd1 2.020(4) .
C19 C18 1.364(6) .
C19 C22 1.400(6) .
N8 C14 1.344(6) .
N8 C15 1.375(6) .
N8 C16 1.421(6) .
C15 C13 1.356(7) .
C16 C17 1.390(6) .
C16 C23 1.402(6) .
C20 C24 1.328(8) .
C20 N6 1.400(6) .
C18 C17 1.370(6) .
C18 N6 1.442(6) .
C21 N5 1.321(6) .
C21 N6 1.339(6) .
N12 C33 1.436(9) .
N12 C34 1.472(8) .
N12 C32 1.485(8) .
N12 Pd2 2.071(4) 8_646
N11 C35 1.398(9) 8_646
N11 C31 1.431(10) .
N11 C36 1.443(9) 8_646
N11 Pd2 2.064(4) 8_646
N10 C29 1.448(8) .
N10 C28 1.476(10) .
N10 C30 1.517(10) .
N10 Pd1 2.057(4) .
C24 N5 1.370(7) .
N9 C26 1.447(9) .
N9 C27 1.490(9) .
N9 C25 1.513(8) .
N9 Pd1 2.060(5) .
C22 C23 1.368(7) .
C22 C5 1.486(6) .
C28 C27 1.301(12) .
C32 C31 1.266(10) .
C35 N11 1.398(9) 7_666
P1 F2 1.493(6) .
P1 F1 1.545(6) .
P1 F5 1.546(5) .
P1 F6 1.569(6) .
P1 F3 1.584(5) .
P1 F4 1.608(5) .
C36 N11 1.443(9) 7_666
P2 F7 1.511(6) .
P2 F12 1.558(7) .
P2 F10 1.587(9) .
P2 F11 1.591(7) .
P2 F9 1.608(7) .
P2 F8 1.631(6) .
P3 F16 1.491(6) .
P3 F14 1.501(8) .
P3 F13 1.515(6) .
P3 F17 1.517(9) .
P3 F15 1.568(7) .
P3 F18 1.572(8) .
O2A N1A 1.250(6) .
O3A N1A 1.292(7) .
O1A N1A 1.226(6) .
S1D O1D 1.506(8) .
S1D C1D 1.746(10) .
S1D C2D 1.806(15) .
Pd1 N4 2.018(4) .
Pd2 N1 2.006(4) 2_645
Pd2 N5 2.029(4) .
Pd2 N11 2.064(4) 7_666
Pd2 N12 2.071(4) 7_666
N4 C7 1.304(6) .
N4 C8 1.385(6) .
N1 C12 1.321(6) .
N1 C11 1.362(6) .
N1 Pd2 2.006(4) 2_645
N3 C7 1.347(6) .
N3 C9 1.375(6) .
N3 C1 1.427(6) .
C4 C5 1.383(6) .
C4 C3 1.404(6) 7_666
C10 C11 1.342(7) .
C10 N2 1.373(6) .
N2 C12 1.335(6) .
N2 C3 1.419(6) .
C2 C3 1.375(6) .
C2 C1 1.408(6) .
C1 C6 1.369(6) .
C8 C9 1.342(6) .
C3 C4 1.404(6) 8_646
C6 C5 1.380(6) 8_646
C5 C6 1.380(6) 7_666

loop_
_platon_squeeze_void_nr
_platon_squeeze_void_average_x
_platon_squeeze_void_average_y
_platon_squeeze_void_average_z
_platon_squeeze_void_volume
_platon_squeeze_void_count_electrons
_platon_squeeze_void_content
1 0.000 0.000 0.500 64 21 ' '
2 -0.250 0.250 0.848 2164 800 ' '
3 0.000 0.500 1.000 64 21 ' '
4 0.250 0.750 0.114 2164 804 ' '
5 0.016 0.422 0.814 7 3 ' '
6 0.078 0.016 0.686 7 2 ' '
7 0.250 0.250 0.735 809 269 ' '
8 0.426 0.488 0.681 9 4 ' '
9 0.501 0.500 0.496 62 19 ' '
10 0.500 1.000 0.000 64 21 ' '
11 0.484 0.078 0.814 6 1 ' '
12 0.516 0.922 0.186 7 3 ' '
13 0.578 0.516 0.314 7 1 ' '
14 0.750 0.750 0.264 809 270 ' '
15 0.922 0.984 0.314 7 2 ' '
16 0.984 0.578 0.186 7 1 ' '
